data_2222199
loop_
_publ_author_name
'Guo, Li-Hua'
'Tan, Hai-Jun'
'Wang, Ji-Kui'
'Wang, Jin-Tang'

_publ_section_title
;
 2-Nitro-<i>N</i>-propylbenzamide
;
_journal_issue 7
_journal_name_full 'Acta Crystallographica Section E'
_journal_page_first o1488
_journal_paper_doi 10.1107/S1600536809020728
_journal_volume 65
_journal_year 2009
_chemical_formula_moiety ' C10 H12 N2 O3'
_chemical_formula_sum 'C10 H12 N2 O3'
_chemical_formula_weight 208.22
_chemical_melting_point 340
_chemical_name_systematic
;
2-nitro-<i>N</i>-propylbenzamide
;
_space_group_IT_number 14
_symmetry_cell_setting monoclinic
_symmetry_space_group_name_Hall '-P 2ybc'
_symmetry_space_group_name_H-M 'P 1 21/c 1'
_atom_sites_solution_hydrogens geom
_atom_sites_solution_primary direct
_atom_sites_solution_secondary difmap
_audit_creation_method SHELXL-97
_cell_angle_alpha 90.00
_cell_angle_beta 108.35(3)
_cell_angle_gamma 90.00
_cell_formula_units_Z 12
_cell_length_a 15.835(3)
_cell_length_b 9.3910(19)
_cell_length_c 23.618(5)
_cell_measurement_reflns_used 25
_cell_measurement_temperature 298(2)
_cell_measurement_theta_max 12
_cell_measurement_theta_min 9
_cell_volume 3333.6(13)
_computing_cell_refinement 'CAD-4 Software (Enraf--Nonius, 1985)'
_computing_data_collection 'CAD-4 Software (Enraf--Nonius, 1985)'
_computing_data_reduction 'XCAD4 (Harms & Wocadlo, 1995)'
_computing_molecular_graphics 'SHELXTL (Sheldrick, 2008)'
_computing_publication_material 'SHELXTL  (Sheldrick, 2008)'
_computing_structure_refinement 'SHELXL97 (Sheldrick, 2008)'
_computing_structure_solution 'SHELXS97 (Sheldrick, 2008)'
_diffrn_ambient_temperature 298(2)
_diffrn_measured_fraction_theta_full 0.993
_diffrn_measured_fraction_theta_max 0.993
_diffrn_measurement_device_type 'Enraf--Nonius CAD-4'
_diffrn_measurement_method \w/2\q
_diffrn_radiation_monochromator graphite
_diffrn_radiation_source 'fine-focus sealed tube'
_diffrn_radiation_type MoK\a
_diffrn_radiation_wavelength 0.71073
_diffrn_reflns_av_R_equivalents 0.0603
_diffrn_reflns_av_sigmaI/netI 0.0694
_diffrn_reflns_limit_h_max 19
_diffrn_reflns_limit_h_min 0
_diffrn_reflns_limit_k_max 11
_diffrn_reflns_limit_k_min 0
_diffrn_reflns_limit_l_max 26
_diffrn_reflns_limit_l_min -28
_diffrn_reflns_number 6289
_diffrn_reflns_theta_full 25.33
_diffrn_reflns_theta_max 25.33
_diffrn_reflns_theta_min 1.35
_diffrn_standards_decay_% 1
_diffrn_standards_interval_count 200
_diffrn_standards_interval_time 120
_diffrn_standards_number 3
_exptl_absorpt_coefficient_mu 0.093
_exptl_absorpt_correction_T_max 0.9907
_exptl_absorpt_correction_T_min 0.9725
_exptl_absorpt_correction_type psi-scan
_exptl_absorpt_process_details '(North <i>et al.</i>,  1968)'
_exptl_crystal_colour colourless
_exptl_crystal_density_diffrn 1.245
_exptl_crystal_density_method 'not measured'
_exptl_crystal_description needle
_exptl_crystal_F_000 1320
_exptl_crystal_size_max 0.30
_exptl_crystal_size_mid 0.20
_exptl_crystal_size_min 0.10
_refine_diff_density_max 0.294
_refine_diff_density_min -0.561
_refine_ls_extinction_method none
_refine_ls_goodness_of_fit_ref 1.004
_refine_ls_hydrogen_treatment constr
_refine_ls_matrix_type full
_refine_ls_number_parameters 388
_refine_ls_number_reflns 6056
_refine_ls_number_restraints 0
_refine_ls_restrained_S_all 1.004
_refine_ls_R_factor_all 0.1582
_refine_ls_R_factor_gt 0.0787
_refine_ls_shift/su_max 0.000
_refine_ls_shift/su_mean 0.000
_refine_ls_structure_factor_coef Fsqd
_refine_ls_weighting_details 'calc w=1/[\s^2^(Fo^2^)+(0.0500P)^2^+3.0000P] where P=(Fo^2^+2Fc^2^)/3'
_refine_ls_weighting_scheme calc
_refine_ls_wR_factor_gt 0.1583
_refine_ls_wR_factor_ref 0.1883
_reflns_number_gt 2855
_reflns_number_total 6056
_reflns_threshold_expression >2sigma(I)
_cod_data_source_file at2796.cif
_cod_data_source_block I
_cod_original_cell_volume 3333.6(12)
_cod_original_sg_symbol_H-M 'P 21/c'
_cod_database_code 2222199
_cod_database_fobs_code 2222199

loop_
_symmetry_equiv_pos_as_xyz
'x, y, z'
'-x, y+1/2, -z+1/2'
'-x, -y, -z'
'x, -y-1/2, z-1/2'

loop_
_atom_site_type_symbol
_atom_site_label
_atom_site_fract_x
_atom_site_fract_y
_atom_site_fract_z
_atom_site_U_iso_or_equiv
_atom_site_adp_type
_atom_site_calc_flag
_atom_site_refinement_flags
_atom_site_occupancy
_atom_site_disorder_assembly
_atom_site_disorder_group
O O1 0.2163(2) 0.1794(3) -0.09514(14) 0.0812(10) Uani d . 1 . .
O O2 0.3600(3) 0.6643(4) -0.09104(16) 0.1093(13) Uani d . 1 . .
O O3 0.3303(2) 0.4769(4) -0.04864(14) 0.0799(9) Uani d . 1 . .
N N1 0.1426(2) 0.3839(4) -0.09106(15) 0.0645(10) Uani d . 1 . .
H H1A 0.1300 0.4680 -0.1057 0.077 Uiso calc R 1 . .
N N2 0.3298(2) 0.5438(4) -0.09270(19) 0.0652(10) Uani d . 1 . .
C C1 0.1136(4) 0.3372(6) 0.0604(2) 0.111 Uani d . 1 . .
H H1B 0.1518 0.3704 0.0982 0.167 Uiso calc R 1 . .
H H1C 0.1098 0.2352 0.0611 0.167 Uiso calc R 1 . .
H H1D 0.0553 0.3773 0.0528 0.167 Uiso calc R 1 . .
C C2 0.1514(5) 0.3823(7) 0.0116(3) 0.126(2) Uani d . 1 . .
H H2A 0.1543 0.4855 0.0113 0.151 Uiso calc R 1 . .
H H2B 0.2119 0.3470 0.0216 0.151 Uiso calc R 1 . .
C C3 0.1044(4) 0.3362(6) -0.0463(2) 0.0873(16) Uani d . 1 . .
H H3A 0.0437 0.3706 -0.0567 0.105 Uiso calc R 1 . .
H H3B 0.1024 0.2330 -0.0467 0.105 Uiso calc R 1 . .
C C4 0.1965(3) 0.3030(4) -0.11057(18) 0.0605(11) Uani d . 1 . .
C C5 0.2291(3) 0.3690(4) -0.15806(17) 0.0522(10) Uani d . 1 . .
C C6 0.1972(3) 0.3081(5) -0.2145(2) 0.0753(13) Uani d . 1 . .
H H6A 0.1583 0.2313 -0.2207 0.090 Uiso calc R 1 . .
C C7 0.2226(4) 0.3604(6) -0.2617(2) 0.0874(16) Uani d . 1 . .
H H7A 0.2008 0.3191 -0.2993 0.105 Uiso calc R 1 . .
C C8 0.2800(3) 0.4730(6) -0.2526(2) 0.0814(14) Uani d . 1 . .
H H8A 0.2968 0.5083 -0.2842 0.098 Uiso calc R 1 . .
C C9 0.3126(3) 0.5336(5) -0.1981(2) 0.0650(12) Uani d . 1 . .
H H9A 0.3516 0.6103 -0.1923 0.078 Uiso calc R 1 . .
C C10 0.2881(3) 0.4819(4) -0.15181(17) 0.0507(10) Uani d . 1 . .
O O4 0.1360(2) -0.3230(3) -0.12406(13) 0.0808(10) Uani d . 1 . .
O O5 -0.0495(3) 0.1095(5) -0.1661(2) 0.1416(18) Uani d . 1 . .
O O6 -0.0153(2) -0.0953(5) -0.12712(17) 0.1127(14) Uani d . 1 . .
N N3 0.1889(2) -0.1148(3) -0.07927(14) 0.0598(9) Uani d . 1 . .
H H3C 0.1982 -0.0265 -0.0850 0.072 Uiso calc R 1 . .
N N4 -0.0107(3) -0.0024(5) -0.16209(18) 0.0771(11) Uani d . 1 . .
C C11 0.1902(4) -0.1746(6) 0.0794(2) 0.115 Uani d . 1 . .
H H11A 0.1509 -0.1381 0.0997 0.173 Uiso calc R 1 . .
H H11B 0.2500 -0.1450 0.1001 0.173 Uiso calc R 1 . .
H H11C 0.1873 -0.2767 0.0785 0.173 Uiso calc R 1 . .
C C12 0.1632(4) -0.1196(6) 0.0183(2) 0.106 Uani d . 1 . .
H H12A 0.1651 -0.0164 0.0198 0.127 Uiso calc R 1 . .
H H12B 0.1020 -0.1475 -0.0017 0.127 Uiso calc R 1 . .
C C13 0.2203(3) -0.1708(4) -0.01861(18) 0.0720(13) Uani d . 1 . .
H H13A 0.2813 -0.1409 0.0003 0.086 Uiso calc R 1 . .
H H13B 0.2193 -0.2741 -0.0200 0.086 Uiso calc R 1 . .
C C14 0.1471(3) -0.1932(4) -0.12538(18) 0.0560(11) Uani d . 1 . .
C C15 0.1150(3) -0.1159(4) -0.18493(18) 0.0531(10) Uani d . 1 . .
C C16 0.1612(3) -0.1351(5) -0.2252(2) 0.0692(12) Uani d . 1 . .
H H16A 0.2118 -0.1919 -0.2148 0.083 Uiso calc R 1 . .
C C17 0.1330(3) -0.0707(5) -0.2807(2) 0.0776(14) Uani d . 1 . .
H H17A 0.1650 -0.0847 -0.3072 0.093 Uiso calc R 1 . .
C C18 0.0584(3) 0.0135(5) -0.29718(19) 0.0671(12) Uani d . 1 . .
H H18A 0.0392 0.0549 -0.3348 0.081 Uiso calc R 1 . .
C C19 0.0128(3) 0.0357(4) -0.25787(18) 0.0597(11) Uani d . 1 . .
H H19A -0.0374 0.0936 -0.2682 0.072 Uiso calc R 1 . .
C C20 0.0415(3) -0.0284(4) -0.20266(17) 0.0517(10) Uani d . 1 . .
O O7 0.4897(2) 0.9114(3) 0.26431(12) 0.0691(9) Uani d . 1 . .
O O8 0.3181(3) 0.5045(5) 0.14397(19) 0.1227(15) Uani d . 1 . .
O O9 0.3425(2) 0.6663(4) 0.21211(18) 0.0980(12) Uani d . 1 . .
N N5 0.5255(2) 0.6835(3) 0.29072(13) 0.0589(9) Uani d . 1 . .
H H5A 0.5387 0.6018 0.2793 0.071 Uiso calc R 1 . .
N N6 0.3587(3) 0.6078(5) 0.1705(2) 0.0788(11) Uani d . 1 . .
C C21 0.5982(4) 0.6457(6) 0.45860(19) 0.111(2) Uani d . 1 . .
H H21A 0.6482 0.5978 0.4858 0.167 Uiso calc R 1 . .
H H21B 0.5440 0.6041 0.4610 0.167 Uiso calc R 1 . .
H H21C 0.5999 0.7448 0.4689 0.167 Uiso calc R 1 . .
C C22 0.6022(4) 0.6307(6) 0.3953(2) 0.0946(17) Uani d . 1 . .
H H22A 0.6577 0.6704 0.3933 0.114 Uiso calc R 1 . .
H H22B 0.6010 0.5305 0.3851 0.114 Uiso calc R 1 . .
C C23 0.5289(3) 0.7021(5) 0.35266(18) 0.0764(14) Uani d . 1 . .
H H23A 0.5327 0.8030 0.3618 0.092 Uiso calc R 1 . .
H H23B 0.4738 0.6670 0.3572 0.092 Uiso calc R 1 . .
C C24 0.5028(3) 0.7884(4) 0.25144(18) 0.0520(10) Uani d . 1 . .
C C25 0.4954(3) 0.7494(4) 0.18769(16) 0.0472(9) Uani d . 1 . .
C C26 0.4311(3) 0.6667(4) 0.15025(18) 0.0594(11) Uani d . 1 . .
C C27 0.4272(4) 0.6379(5) 0.0922(2) 0.0803(15) Uani d . 1 . .
H H27A 0.3831 0.5791 0.0682 0.096 Uiso calc R 1 . .
C C28 0.4895(4) 0.6978(7) 0.0712(2) 0.0895(17) Uani d . 1 . .
H H28A 0.4872 0.6816 0.0319 0.107 Uiso calc R 1 . .
C C29 0.5551(4) 0.7811(6) 0.1067(2) 0.0786(15) Uani d . 1 . .
H H29A 0.5978 0.8203 0.0919 0.094 Uiso calc R 1 . .
C C30 0.5581(3) 0.8073(4) 0.16499(19) 0.0632(12) Uani d . 1 . .
H H30A 0.6029 0.8647 0.1892 0.076 Uiso calc R 1 . .

loop_
_atom_site_aniso_label
_atom_site_aniso_U_11
_atom_site_aniso_U_22
_atom_site_aniso_U_33
_atom_site_aniso_U_12
_atom_site_aniso_U_13
_atom_site_aniso_U_23
O1 0.122(3) 0.0300(15) 0.095(2) -0.0039(17) 0.039(2) 0.0083(15)
O2 0.139(3) 0.084(3) 0.121(3) -0.061(2) 0.064(3) -0.040(2)
O3 0.094(2) 0.079(2) 0.061(2) -0.0115(19) 0.0156(18) -0.0069(18)
N1 0.085(3) 0.046(2) 0.073(2) -0.0003(19) 0.039(2) 0.0162(18)
N2 0.068(2) 0.051(2) 0.084(3) -0.011(2) 0.034(2) -0.016(2)
C1 0.111 0.111 0.111 0.000 0.035 0.000
C2 0.193(7) 0.117(5) 0.093(4) -0.035(5) 0.080(5) 0.006(4)
C3 0.108(4) 0.083(4) 0.082(4) -0.011(3) 0.047(3) 0.014(3)
C4 0.082(3) 0.036(2) 0.062(3) -0.008(2) 0.021(2) 0.003(2)
C5 0.063(3) 0.038(2) 0.056(2) 0.002(2) 0.021(2) -0.001(2)
C6 0.086(3) 0.065(3) 0.071(3) -0.015(3) 0.020(3) -0.014(3)
C7 0.092(4) 0.111(4) 0.056(3) -0.005(4) 0.019(3) -0.021(3)
C8 0.087(4) 0.099(4) 0.069(3) 0.005(3) 0.039(3) 0.009(3)
C9 0.068(3) 0.057(3) 0.080(3) -0.003(2) 0.036(3) 0.006(2)
C10 0.055(2) 0.043(2) 0.058(3) -0.001(2) 0.023(2) -0.005(2)
O4 0.110(3) 0.0349(16) 0.082(2) -0.0110(17) 0.0087(19) 0.0087(15)
O5 0.171(4) 0.142(4) 0.147(4) 0.089(4) 0.100(3) 0.042(3)
O6 0.099(3) 0.145(4) 0.116(3) 0.027(3) 0.064(2) 0.058(3)
N3 0.081(3) 0.0338(17) 0.059(2) -0.0053(18) 0.0145(19) 0.0063(17)
N4 0.069(3) 0.088(3) 0.077(3) 0.015(2) 0.028(2) 0.016(3)
C11 0.115 0.115 0.115 0.000 0.036 0.000
C12 0.105 0.105 0.105 0.000 0.032 0.000
C13 0.098(4) 0.050(3) 0.065(3) -0.003(3) 0.021(3) 0.004(2)
C14 0.065(3) 0.037(2) 0.063(3) -0.002(2) 0.016(2) 0.006(2)
C15 0.057(3) 0.034(2) 0.067(3) 0.000(2) 0.019(2) 0.000(2)
C16 0.069(3) 0.061(3) 0.081(3) 0.017(2) 0.028(3) 0.000(3)
C17 0.089(4) 0.084(3) 0.073(3) 0.001(3) 0.045(3) -0.004(3)
C18 0.075(3) 0.072(3) 0.054(3) -0.007(3) 0.019(2) 0.006(2)
C19 0.055(3) 0.058(3) 0.061(3) 0.002(2) 0.012(2) 0.014(2)
C20 0.057(3) 0.044(2) 0.058(3) -0.006(2) 0.023(2) 0.002(2)
O7 0.107(2) 0.0359(15) 0.073(2) 0.0053(16) 0.0406(18) -0.0046(14)
O8 0.108(3) 0.116(3) 0.138(4) -0.048(3) 0.029(3) -0.039(3)
O9 0.083(2) 0.111(3) 0.114(3) -0.024(2) 0.052(2) -0.029(2)
N5 0.099(3) 0.0348(17) 0.050(2) 0.0123(18) 0.0333(19) 0.0000(16)
N6 0.069(3) 0.075(3) 0.088(3) -0.003(2) 0.018(2) -0.007(2)
C21 0.165(6) 0.107(4) 0.051(3) 0.029(4) 0.018(3) -0.005(3)
C22 0.114(4) 0.094(4) 0.062(3) 0.027(3) 0.007(3) -0.010(3)
C23 0.119(4) 0.055(3) 0.060(3) 0.018(3) 0.035(3) 0.001(2)
C24 0.060(2) 0.044(2) 0.056(2) -0.003(2) 0.024(2) 0.000(2)
C25 0.057(3) 0.039(2) 0.050(2) 0.012(2) 0.022(2) 0.0051(19)
C26 0.062(3) 0.059(3) 0.055(3) 0.006(2) 0.017(2) 0.000(2)
C27 0.094(4) 0.084(4) 0.058(3) 0.019(3) 0.016(3) -0.008(3)
C28 0.099(4) 0.111(5) 0.060(3) 0.033(4) 0.026(3) 0.009(3)
C29 0.086(4) 0.088(4) 0.076(3) 0.031(3) 0.046(3) 0.034(3)
C30 0.074(3) 0.053(3) 0.068(3) 0.007(2) 0.030(2) 0.013(2)

loop_
_atom_type_symbol
_atom_type_description
_atom_type_scat_dispersion_real
_atom_type_scat_dispersion_imag
_atom_type_scat_source
C C 0.0033 0.0016 'International Tables Vol C Tables 4.2.6.8 and 6.1.1.4'
H H 0.0000 0.0000 'International Tables Vol C Tables 4.2.6.8 and 6.1.1.4'
N N 0.0061 0.0033 'International Tables Vol C Tables 4.2.6.8 and 6.1.1.4'
O O 0.0106 0.0060 'International Tables Vol C Tables 4.2.6.8 and 6.1.1.4'

loop_
_geom_angle_atom_site_label_1
_geom_angle_atom_site_label_2
_geom_angle_atom_site_label_3
_geom_angle_site_symmetry_1
_geom_angle_site_symmetry_3
_geom_angle
_geom_angle_publ_flag
C4 N1 C3 . . 122.6(4) no
C4 N1 H1A . . 118.7 ?
C3 N1 H1A . . 118.7 ?
O3 N2 O2 . . 123.7(4) no
O3 N2 C10 . . 119.4(4) no
O2 N2 C10 . . 116.9(4) no
C2 C1 H1B . . 109.5 ?
C2 C1 H1C . . 109.5 ?
H1B C1 H1C . . 109.5 ?
C2 C1 H1D . . 109.5 ?
H1B C1 H1D . . 109.5 ?
H1C C1 H1D . . 109.5 ?
C3 C2 C1 . . 116.0(5) ?
C3 C2 H2A . . 108.3 ?
C1 C2 H2A . . 108.3 ?
C3 C2 H2B . . 108.3 ?
C1 C2 H2B . . 108.3 ?
H2A C2 H2B . . 107.4 ?
C2 C3 N1 . . 113.6(4) no
C2 C3 H3A . . 108.8 ?
N1 C3 H3A . . 108.8 ?
C2 C3 H3B . . 108.8 ?
N1 C3 H3B . . 108.8 ?
H3A C3 H3B . . 107.7 ?
O1 C4 N1 . . 124.7(4) no
O1 C4 C5 . . 119.6(4) no
N1 C4 C5 . . 115.5(3) no
C10 C5 C6 . . 116.4(4) ?
C10 C5 C4 . . 127.6(4) ?
C6 C5 C4 . . 116.0(4) ?
C7 C6 C5 . . 120.9(4) ?
C7 C6 H6A . . 119.5 ?
C5 C6 H6A . . 119.5 ?
C8 C7 C6 . . 119.6(5) ?
C8 C7 H7A . . 120.2 ?
C6 C7 H7A . . 120.2 ?
C9 C8 C7 . . 120.8(5) ?
C9 C8 H8A . . 119.6 ?
C7 C8 H8A . . 119.6 ?
C8 C9 C10 . . 119.6(4) ?
C8 C9 H9A . . 120.2 ?
C10 C9 H9A . . 120.2 ?
C9 C10 C5 . . 122.6(4) ?
C9 C10 N2 . . 117.9(4) no
C5 C10 N2 . . 119.4(4) no
C14 N3 C13 . . 122.8(3) no
C14 N3 H3C . . 118.6 ?
C13 N3 H3C . . 118.6 ?
O5 N4 O6 . . 122.6(5) no
O5 N4 C20 . . 118.1(4) no
O6 N4 C20 . . 119.3(4) no
C12 C11 H11A . . 109.5 ?
C12 C11 H11B . . 109.5 ?
H11A C11 H11B . . 109.5 ?
C12 C11 H11C . . 109.5 ?
H11A C11 H11C . . 109.5 ?
H11B C11 H11C . . 109.5 ?
C11 C12 C13 . . 114.4(5) ?
C11 C12 H12A . . 108.7 ?
C13 C12 H12A . . 108.7 ?
C11 C12 H12B . . 108.7 ?
C13 C12 H12B . . 108.7 ?
H12A C12 H12B . . 107.6 ?
N3 C13 C12 . . 111.7(4) no
N3 C13 H13A . . 109.3 ?
C12 C13 H13A . . 109.3 ?
N3 C13 H13B . . 109.3 ?
C12 C13 H13B . . 109.3 ?
H13A C13 H13B . . 108.0 ?
O4 C14 N3 . . 125.0(4) no
O4 C14 C15 . . 119.1(4) no
N3 C14 C15 . . 115.8(3) no
C20 C15 C16 . . 116.6(4) ?
C20 C15 C14 . . 124.8(4) ?
C16 C15 C14 . . 118.6(4) ?
C15 C16 C17 . . 120.8(4) ?
C15 C16 H16A . . 119.6 ?
C17 C16 H16A . . 119.6 ?
C18 C17 C16 . . 120.8(4) ?
C18 C17 H17A . . 119.6 ?
C16 C17 H17A . . 119.6 ?
C19 C18 C17 . . 119.3(4) ?
C19 C18 H18A . . 120.4 ?
C17 C18 H18A . . 120.4 ?
C18 C19 C20 . . 119.5(4) ?
C18 C19 H19A . . 120.3 ?
C20 C19 H19A . . 120.3 ?
C19 C20 C15 . . 123.0(4) ?
C19 C20 N4 . . 117.3(4) no
C15 C20 N4 . . 119.7(4) no
C24 N5 C23 . . 122.0(3) no
C24 N5 H5A . . 119.0 ?
C23 N5 H5A . . 119.0 ?
O9 N6 O8 . . 124.1(5) no
O9 N6 C26 . . 118.1(4) no
O8 N6 C26 . . 117.8(5) no
C22 C21 H21A . . 109.5 ?
C22 C21 H21B . . 109.5 ?
H21A C21 H21B . . 109.5 ?
C22 C21 H21C . . 109.5 ?
H21A C21 H21C . . 109.5 ?
H21B C21 H21C . . 109.5 ?
C23 C22 C21 . . 111.7(4) ?
C23 C22 H22A . . 109.3 ?
C21 C22 H22A . . 109.3 ?
C23 C22 H22B . . 109.3 ?
C21 C22 H22B . . 109.3 ?
H22A C22 H22B . . 107.9 ?
C22 C23 N5 . . 114.4(4) no
C22 C23 H23A . . 108.7 ?
N5 C23 H23A . . 108.7 ?
C22 C23 H23B . . 108.7 ?
N5 C23 H23B . . 108.7 ?
H23A C23 H23B . . 107.6 ?
O7 C24 N5 . . 123.8(4) no
O7 C24 C25 . . 120.4(4) no
N5 C24 C25 . . 115.7(3) no
C26 C25 C30 . . 117.0(4) ?
C26 C25 C24 . . 126.2(4) ?
C30 C25 C24 . . 116.7(4) ?
C25 C26 C27 . . 123.2(4) ?
C25 C26 N6 . . 119.9(4) no
C27 C26 N6 . . 116.8(4) no
C28 C27 C26 . . 118.1(5) ?
C28 C27 H27A . . 121.0 ?
C26 C27 H27A . . 121.0 ?
C27 C28 C29 . . 121.1(5) ?
C27 C28 H28A . . 119.5 ?
C29 C28 H28A . . 119.5 ?
C28 C29 C30 . . 119.7(5) ?
C28 C29 H29A . . 120.1 ?
C30 C29 H29A . . 120.1 ?
C25 C30 C29 . . 120.8(4) ?
C25 C30 H30A . . 119.6 ?
C29 C30 H30A . . 119.6 ?

loop_
_geom_bond_atom_site_label_1
_geom_bond_atom_site_label_2
_geom_bond_site_symmetry_2
_geom_bond_distance
_geom_bond_publ_flag
O1 C4 . 1.228(4) no
O2 N2 . 1.223(4) no
O3 N2 . 1.214(4) no
N1 C4 . 1.328(5) no
N1 C3 . 1.444(5) no
N1 H1A . 0.8600 ?
N2 C10 . 1.464(5) no
C1 C2 . 1.518(7) ?
C1 H1B . 0.9600 ?
C1 H1C . 0.9600 ?
C1 H1D . 0.9600 ?
C2 C3 . 1.404(7) ?
C2 H2A . 0.9700 ?
C2 H2B . 0.9700 ?
C3 H3A . 0.9700 ?
C3 H3B . 0.9700 ?
C4 C5 . 1.508(5) ?
C5 C10 . 1.391(5) ?
C5 C6 . 1.391(5) ?
C6 C7 . 1.389(6) ?
C6 H6A . 0.9300 ?
C7 C8 . 1.365(7) ?
C7 H7A . 0.9300 ?
C8 C9 . 1.352(6) ?
C8 H8A . 0.9300 ?
C9 C10 . 1.359(5) ?
C9 H9A . 0.9300 ?
O4 C14 . 1.234(4) no
O5 N4 . 1.206(5) no
O6 N4 . 1.219(5) no
N3 C14 . 1.309(5) no
N3 C13 . 1.459(5) no
N3 H3C . 0.8600 ?
N4 C20 . 1.470(5) no
C11 C12 . 1.464(7) ?
C11 H11A . 0.9600 ?
C11 H11B . 0.9600 ?
C11 H11C . 0.9600 ?
C12 C13 . 1.518(6) ?
C12 H12A . 0.9700 ?
C12 H12B . 0.9700 ?
C13 H13A . 0.9700 ?
C13 H13B . 0.9700 ?
C14 C15 . 1.521(5) ?
C15 C20 . 1.377(5) ?
C15 C16 . 1.382(5) ?
C16 C17 . 1.384(6) ?
C16 H16A . 0.9300 ?
C17 C18 . 1.372(6) ?
C17 H17A . 0.9300 ?
C18 C19 . 1.360(5) ?
C18 H18A . 0.9300 ?
C19 C20 . 1.377(5) ?
C19 H19A . 0.9300 ?
O7 C24 . 1.228(4) no
O8 N6 . 1.222(5) no
O9 N6 . 1.221(5) no
N5 C24 . 1.324(5) no
N5 C23 . 1.458(5) no
N5 H5A . 0.8600 ?
N6 C26 . 1.482(6) no
C21 C22 . 1.524(6) ?
C21 H21A . 0.9600 ?
C21 H21B . 0.9600 ?
C21 H21C . 0.9600 ?
C22 C23 . 1.440(6) ?
C22 H22A . 0.9700 ?
C22 H22B . 0.9700 ?
C23 H23A . 0.9700 ?
C23 H23B . 0.9700 ?
C24 C25 . 1.518(5) ?
C25 C26 . 1.362(5) ?
C25 C30 . 1.380(5) ?
C26 C27 . 1.379(6) ?
C27 C28 . 1.358(7) ?
C27 H27A . 0.9300 ?
C28 C29 . 1.358(7) ?
C28 H28A . 0.9300 ?
C29 C30 . 1.385(6) ?
C29 H29A . 0.9300 ?
C30 H30A . 0.9300 ?

loop_
_geom_hbond_atom_site_label_D
_geom_hbond_atom_site_label_H
_geom_hbond_atom_site_label_A
_geom_hbond_site_symmetry_A
_geom_hbond_distance_DH
_geom_hbond_distance_HA
_geom_hbond_distance_DA
_geom_hbond_angle_DHA
_geom_hbond_publ_flag
N1 H1A O4 1_565 0.86 2.02 2.854(5) 163 yes
N3 H3C O1 . 0.86 1.98 2.840(4) 177 yes
N5 H5A O7 2_645 0.86 2.04 2.843(4) 154 yes
C6 H6A Cg2 1_555 0.93 2.86 3.751(5) 162 yes

loop_
_geom_torsion_atom_site_label_1
_geom_torsion_atom_site_label_2
_geom_torsion_atom_site_label_3
_geom_torsion_atom_site_label_4
_geom_torsion_site_symmetry_1
_geom_torsion_site_symmetry_2
_geom_torsion_site_symmetry_3
_geom_torsion_site_symmetry_4
_geom_torsion
_geom_torsion_publ_flag
C1 C2 C3 N1 . . . . 179.2(5) ?
C4 N1 C3 C2 . . . . 97.2(6) ?
C3 N1 C4 O1 . . . . 3.3(7) ?
C3 N1 C4 C5 . . . . 179.1(4) ?
O1 C4 C5 C10 . . . . -114.7(5) ?
N1 C4 C5 C10 . . . . 69.3(6) ?
O1 C4 C5 C6 . . . . 64.3(6) ?
N1 C4 C5 C6 . . . . -111.7(4) ?
C10 C5 C6 C7 . . . . -1.0(6) ?
C4 C5 C6 C7 . . . . 179.9(4) ?
C5 C6 C7 C8 . . . . 0.2(8) ?
C6 C7 C8 C9 . . . . 0.3(8) ?
C7 C8 C9 C10 . . . . 0.1(7) ?
C8 C9 C10 C5 . . . . -0.9(7) ?
C8 C9 C10 N2 . . . . 175.7(4) ?
C6 C5 C10 C9 . . . . 1.4(6) ?
C4 C5 C10 C9 . . . . -179.6(4) ?
C6 C5 C10 N2 . . . . -175.2(4) ?
C4 C5 C10 N2 . . . . 3.9(6) ?
O3 N2 C10 C9 . . . . -158.9(4) ?
O2 N2 C10 C9 . . . . 23.5(6) ?
O3 N2 C10 C5 . . . . 17.8(6) ?
O2 N2 C10 C5 . . . . -159.8(4) ?
C14 N3 C13 C12 . . . . -106.3(5) ?
C11 C12 C13 N3 . . . . 178.8(4) ?
C13 N3 C14 O4 . . . . -6.3(7) ?
C13 N3 C14 C15 . . . . 177.1(4) ?
O4 C14 C15 C20 . . . . 106.6(5) ?
N3 C14 C15 C20 . . . . -76.5(5) ?
O4 C14 C15 C16 . . . . -72.3(5) ?
N3 C14 C15 C16 . . . . 104.6(5) ?
C20 C15 C16 C17 . . . . -1.1(6) ?
C14 C15 C16 C17 . . . . 177.9(4) ?
C15 C16 C17 C18 . . . . -0.1(7) ?
C16 C17 C18 C19 . . . . 1.2(7) ?
C17 C18 C19 C20 . . . . -1.0(6) ?
C18 C19 C20 C15 . . . . -0.3(6) ?
C18 C19 C20 N4 . . . . -179.3(4) ?
C16 C15 C20 C19 . . . . 1.3(6) ?
C14 C15 C20 C19 . . . . -177.6(4) ?
C16 C15 C20 N4 . . . . -179.7(4) ?
C14 C15 C20 N4 . . . . 1.3(6) ?
O5 N4 C20 C19 . . . . -29.9(6) ?
O6 N4 C20 C19 . . . . 148.1(4) ?
O5 N4 C20 C15 . . . . 151.1(5) ?
O6 N4 C20 C15 . . . . -31.0(6) ?
C21 C22 C23 N5 . . . . -176.0(4) ?
C24 N5 C23 C22 . . . . -141.0(5) ?
C23 N5 C24 O7 . . . . 6.1(7) ?
C23 N5 C24 C25 . . . . -175.4(4) ?
O7 C24 C25 C26 . . . . -110.9(5) ?
N5 C24 C25 C26 . . . . 70.5(5) ?
O7 C24 C25 C30 . . . . 66.7(5) ?
N5 C24 C25 C30 . . . . -111.9(4) ?
C30 C25 C26 C27 . . . . 0.9(6) ?
C24 C25 C26 C27 . . . . 178.5(4) ?
C30 C25 C26 N6 . . . . -176.6(4) ?
C24 C25 C26 N6 . . . . 1.1(6) ?
O9 N6 C26 C25 . . . . 21.4(6) ?
O8 N6 C26 C25 . . . . -159.5(4) ?
O9 N6 C26 C27 . . . . -156.2(4) ?
O8 N6 C26 C27 . . . . 22.9(6) ?
C25 C26 C27 C28 . . . . -1.5(7) ?
N6 C26 C27 C28 . . . . 176.0(4) ?
C26 C27 C28 C29 . . . . 1.5(8) ?
C27 C28 C29 C30 . . . . -0.9(8) ?
C26 C25 C30 C29 . . . . -0.2(6) ?
C24 C25 C30 C29 . . . . -178.1(4) ?
C28 C29 C30 C25 . . . . 0.2(7) ?
